data_7119582
loop_
_publ_author_name
'Zhu, Chuan'
'Feng, Chao'
'Yamane, Motoki'

_publ_section_title
;
 Pd/Cu cooperative catalysis: an efficient synthesis of
 (3-isoindazolyl)allenes via cross-coupling of 2-alkynyl azobenzenes and
 terminal alkynes.
;
_journal_issue 17
_journal_name_full 'Chemical communications (Cambridge, England)'
_journal_page_first 2606
_journal_page_last 2609
_journal_paper_doi 10.1039/c7cc00562h
_journal_volume 53
_journal_year 2017
_chemical_formula_moiety 'C28 H19 N3 O2'
_chemical_formula_sum 'C28 H19 N3 O2'
_chemical_formula_weight 429.46
_chemical_name_systematic
; 
 ? 
;
_space_group_IT_number 14
_symmetry_cell_setting monoclinic
_symmetry_space_group_name_Hall '-P 2ybc'
_symmetry_space_group_name_H-M 'P 1 21/c 1'
_atom_sites_solution_hydrogens geom
_atom_sites_solution_primary direct
_atom_sites_solution_secondary difmap
_audit_creation_method SHELXL-97
_audit_update_record
;
2016-12-15 deposited with the CCDC.
2017-02-03 downloaded from the CCDC.
;
_cell_angle_alpha 90.00
_cell_angle_beta 113.931(2)
_cell_angle_gamma 90.00
_cell_formula_units_Z 4
_cell_length_a 11.5198(7)
_cell_length_b 16.0676(12)
_cell_length_c 12.8839(7)
_cell_measurement_reflns_used 4791
_cell_measurement_temperature 103(2)
_cell_measurement_theta_max 32.58
_cell_measurement_theta_min 2.54
_cell_volume 2179.7(2)
_computing_cell_refinement 'Bruker SAINT'
_computing_data_collection 'Bruker APEX2'
_computing_data_reduction 'Bruker SAINT'
_computing_molecular_graphics 'Bruker SHELXTL'
_computing_publication_material 'Bruker SHELXTL'
_computing_structure_refinement 'SHELXL-97 (Sheldrick, 2008)'
_computing_structure_solution 'SHELXS-97 (Sheldrick, 2008)'
_diffrn_ambient_temperature 103(2)
_diffrn_measured_fraction_theta_full 0.995
_diffrn_measured_fraction_theta_max 0.923
_diffrn_measurement_device_type 'Bruker APEX-II CCD'
_diffrn_measurement_method '\f and \w scans'
_diffrn_radiation_monochromator graphite
_diffrn_radiation_source 'fine-focus sealed tube'
_diffrn_radiation_type MoK\a
_diffrn_radiation_wavelength 0.71073
_diffrn_reflns_av_R_equivalents 0.0308
_diffrn_reflns_av_sigmaI/netI 0.0494
_diffrn_reflns_limit_h_max 16
_diffrn_reflns_limit_h_min -17
_diffrn_reflns_limit_k_max 24
_diffrn_reflns_limit_k_min -16
_diffrn_reflns_limit_l_max 10
_diffrn_reflns_limit_l_min -19
_diffrn_reflns_number 20147
_diffrn_reflns_theta_full 25.00
_diffrn_reflns_theta_max 32.58
_diffrn_reflns_theta_min 1.93
_exptl_absorpt_coefficient_mu 0.084
_exptl_absorpt_correction_T_max 0.9900
_exptl_absorpt_correction_T_min 0.9752
_exptl_absorpt_correction_type multi-scan
_exptl_absorpt_process_details sadabs
_exptl_crystal_colour yellow
_exptl_crystal_density_diffrn 1.309
_exptl_crystal_density_method 'not measured'
_exptl_crystal_description block
_exptl_crystal_F_000 896
_exptl_crystal_size_max 0.30
_exptl_crystal_size_mid 0.20
_exptl_crystal_size_min 0.12
_refine_diff_density_max 0.545
_refine_diff_density_min -0.353
_refine_diff_density_rms 0.085
_refine_ls_extinction_method none
_refine_ls_goodness_of_fit_ref 1.072
_refine_ls_hydrogen_treatment constr
_refine_ls_matrix_type full
_refine_ls_number_parameters 298
_refine_ls_number_reflns 7342
_refine_ls_number_restraints 0
_refine_ls_restrained_S_all 1.072
_refine_ls_R_factor_all 0.0835
_refine_ls_R_factor_gt 0.0543
_refine_ls_shift/su_max 0.000
_refine_ls_shift/su_mean 0.000
_refine_ls_structure_factor_coef Fsqd
_refine_ls_weighting_details 'calc w=1/[\s^2^(Fo^2^)+(0.1019P)^2^+0.1420P] where P=(Fo^2^+2Fc^2^)/3'
_refine_ls_weighting_scheme calc
_refine_ls_wR_factor_gt 0.1470
_refine_ls_wR_factor_ref 0.1779
_reflns_number_gt 5169
_reflns_number_total 7342
_reflns_threshold_expression >2sigma(I)
_cod_data_source_file c7cc00562h2.cif
_cod_data_source_block yam13r
_cod_depositor_comments
;
The following automatic conversions were performed:

'_symmetry_cell_setting' value 'Monoclinic' changed to 'monoclinic'
according to
/usr/data/users/saulius/crontab/automatic-downloads/rss-feeds/RSC/lib/dictionaries/cif_core.dic
dictionary named 'cif_core.dic' version 2.4.2 from 2011-04-26.

Automatic conversion script
Id: cif_fix_values 4268 2015-11-12 08:31:59Z antanas 

 Adding full bibliography for 7119582--7119583.cif.
;
_cod_original_sg_symbol_H-M P2(1)/c
_cod_database_code 7119582

loop_
_symmetry_equiv_pos_as_xyz
'x, y, z'
'-x, y+1/2, -z+1/2'
'-x, -y, -z'
'x, -y-1/2, z-1/2'

loop_
_atom_site_label
_atom_site_type_symbol
_atom_site_fract_x
_atom_site_fract_y
_atom_site_fract_z
_atom_site_U_iso_or_equiv
_atom_site_adp_type
_atom_site_occupancy
_atom_site_symmetry_multiplicity
_atom_site_calc_flag
_atom_site_refinement_flags
C1 C 0.26363(15) 0.36015(9) 0.32515(11) 0.0188(3) Uani 1 1 d .
H1 H 0.3470 0.3418 0.3717 0.023 Uiso 1 1 calc R
C2 C 0.16002(16) 0.32256(10) 0.33422(12) 0.0235(3) Uani 1 1 d .
H2 H 0.1726 0.2789 0.3875 0.028 Uiso 1 1 calc R
C3 C 0.03810(16) 0.34837(11) 0.26600(13) 0.0269(3) Uani 1 1 d .
H3 H -0.0327 0.3225 0.2725 0.032 Uiso 1 1 calc R
C4 C 0.01911(15) 0.41227(11) 0.18778(13) 0.0256(3) Uani 1 1 d .
H4 H -0.0646 0.4297 0.1405 0.031 Uiso 1 1 calc R
C5 C 0.12317(14) 0.45053(10) 0.17900(11) 0.0199(3) Uani 1 1 d .
H5 H 0.1102 0.4943 0.1258 0.024 Uiso 1 1 calc R
C6 C 0.24617(13) 0.42510(8) 0.24765(10) 0.0149(3) Uani 1 1 d .
C7 C 0.35789(13) 0.46888(9) 0.24302(10) 0.0152(3) Uani 1 1 d .
C8 C 0.34572(13) 0.51373(8) 0.13888(10) 0.0143(2) Uani 1 1 d .
C9 C 0.30381(13) 0.48736(9) 0.02575(10) 0.0148(3) Uani 1 1 d .
C10 C 0.23824(14) 0.41731(9) -0.03682(11) 0.0171(3) Uani 1 1 d .
H10 H 0.2102 0.3743 -0.0019 0.021 Uiso 1 1 calc R
C11 C 0.21630(15) 0.41336(9) -0.14989(11) 0.0201(3) Uani 1 1 d .
H11 H 0.1719 0.3669 -0.1936 0.024 Uiso 1 1 calc R
C12 C 0.25844(15) 0.47717(10) -0.20312(11) 0.0213(3) Uani 1 1 d .
H12 H 0.2436 0.4713 -0.2809 0.026 Uiso 1 1 calc R
C13 C 0.31960(14) 0.54650(10) -0.14547(11) 0.0206(3) Uani 1 1 d .
H13 H 0.3463 0.5892 -0.1820 0.025 Uiso 1 1 calc R
C14 C 0.34191(13) 0.55245(9) -0.02890(11) 0.0164(3) Uani 1 1 d .
C15 C 0.44376(13) 0.64706(9) 0.23624(10) 0.0155(3) Uani 1 1 d .
C16 C 0.55640(14) 0.68948(9) 0.25954(11) 0.0180(3) Uani 1 1 d .
H16 H 0.6050 0.6789 0.2165 0.022 Uiso 1 1 calc R
C17 C 0.59699(14) 0.74755(10) 0.34659(12) 0.0202(3) Uani 1 1 d .
H17 H 0.6740 0.7770 0.3633 0.024 Uiso 1 1 calc R
C18 C 0.52588(15) 0.76302(9) 0.40971(11) 0.0208(3) Uani 1 1 d .
H18 H 0.5543 0.8029 0.4693 0.025 Uiso 1 1 calc R
C19 C 0.41300(15) 0.71996(9) 0.38543(11) 0.0204(3) Uani 1 1 d .
H19 H 0.3644 0.7305 0.4285 0.025 Uiso 1 1 calc R
C20 C 0.37116(14) 0.66173(9) 0.29862(11) 0.0181(3) Uani 1 1 d .
H20 H 0.2942 0.6322 0.2818 0.022 Uiso 1 1 calc R
C21 C 0.46970(14) 0.47091(9) 0.33001(11) 0.0169(3) Uani 1 1 d .
C22 C 0.58003(14) 0.48413(9) 0.41421(11) 0.0182(3) Uani 1 1 d .
H22 H 0.5875 0.5326 0.4587 0.022 Uiso 1 1 calc R
C23 C 0.69323(13) 0.43119(9) 0.44644(10) 0.0169(3) Uani 1 1 d .
C24 C 0.80943(14) 0.46104(11) 0.52566(12) 0.0227(3) Uani 1 1 d .
H24 H 0.8133 0.5140 0.5598 0.027 Uiso 1 1 calc R
C25 C 0.91905(15) 0.41394(11) 0.55486(12) 0.0253(3) Uani 1 1 d .
H25 H 0.9983 0.4341 0.6082 0.030 Uiso 1 1 calc R
C26 C 0.91019(14) 0.33693(10) 0.50446(11) 0.0204(3) Uani 1 1 d .
C27 C 0.79620(15) 0.30491(10) 0.42697(12) 0.0207(3) Uani 1 1 d .
H27 H 0.7928 0.2514 0.3945 0.025 Uiso 1 1 calc R
C28 C 0.68772(14) 0.35250(9) 0.39809(11) 0.0191(3) Uani 1 1 d .
H28 H 0.6088 0.3317 0.3450 0.023 Uiso 1 1 calc R
N1 N 0.39884(12) 0.61572(8) 0.04276(9) 0.0180(2) Uani 1 1 d .
N2 N 0.39907(11) 0.58990(7) 0.14317(9) 0.0154(2) Uani 1 1 d .
N3 N 1.02584(14) 0.28740(10) 0.53272(11) 0.0278(3) Uani 1 1 d .
O1 O 1.01875(13) 0.22129(8) 0.48342(11) 0.0346(3) Uani 1 1 d .
O2 O 1.12570(13) 0.31531(11) 0.60315(11) 0.0475(4) Uani 1 1 d .

loop_
_atom_site_aniso_label
_atom_site_aniso_U_11
_atom_site_aniso_U_22
_atom_site_aniso_U_33
_atom_site_aniso_U_23
_atom_site_aniso_U_13
_atom_site_aniso_U_12
C1 0.0230(7) 0.0157(6) 0.0193(6) 0.0016(5) 0.0104(5) 0.0028(6)
C2 0.0321(9) 0.0165(7) 0.0273(7) 0.0014(5) 0.0177(6) -0.0017(6)
C3 0.0273(8) 0.0273(8) 0.0322(7) -0.0033(6) 0.0184(7) -0.0079(7)
C4 0.0170(7) 0.0335(9) 0.0261(7) -0.0004(6) 0.0086(6) -0.0021(7)
C5 0.0171(7) 0.0229(7) 0.0195(6) 0.0027(5) 0.0073(5) 0.0008(6)
C6 0.0165(6) 0.0139(6) 0.0153(5) -0.0015(4) 0.0075(5) -0.0006(5)
C7 0.0164(6) 0.0145(6) 0.0160(5) 0.0031(4) 0.0077(5) 0.0027(5)
C8 0.0139(6) 0.0140(6) 0.0150(5) 0.0030(4) 0.0060(5) 0.0012(5)
C9 0.0142(6) 0.0146(6) 0.0154(5) 0.0025(4) 0.0057(5) 0.0013(5)
C10 0.0168(6) 0.0153(6) 0.0181(5) 0.0018(5) 0.0060(5) 0.0002(5)
C11 0.0229(7) 0.0180(7) 0.0173(6) -0.0017(5) 0.0060(5) -0.0017(6)
C12 0.0247(8) 0.0231(8) 0.0160(6) 0.0001(5) 0.0080(5) 0.0003(6)
C13 0.0239(7) 0.0227(7) 0.0167(6) 0.0017(5) 0.0099(5) -0.0020(6)
C14 0.0173(6) 0.0162(6) 0.0170(5) 0.0024(5) 0.0083(5) -0.0006(5)
C15 0.0159(6) 0.0140(6) 0.0156(5) 0.0010(4) 0.0055(5) 0.0009(5)
C16 0.0159(6) 0.0177(7) 0.0217(6) -0.0001(5) 0.0090(5) 0.0010(6)
C17 0.0166(7) 0.0192(7) 0.0238(6) -0.0020(5) 0.0071(5) -0.0004(6)
C18 0.0240(8) 0.0178(7) 0.0197(6) -0.0012(5) 0.0081(6) 0.0016(6)
C19 0.0236(7) 0.0199(7) 0.0209(6) 0.0002(5) 0.0122(6) 0.0018(6)
C20 0.0185(7) 0.0173(7) 0.0207(6) 0.0015(5) 0.0102(5) 0.0000(6)
C21 0.0187(7) 0.0155(6) 0.0184(5) 0.0031(5) 0.0095(5) 0.0013(5)
C22 0.0174(7) 0.0205(7) 0.0168(5) 0.0012(5) 0.0070(5) 0.0009(6)
C23 0.0141(6) 0.0227(7) 0.0138(5) 0.0021(5) 0.0054(5) 0.0008(5)
C24 0.0176(7) 0.0266(8) 0.0198(6) -0.0054(5) 0.0035(5) 0.0028(6)
C25 0.0160(7) 0.0341(9) 0.0203(6) -0.0066(6) 0.0016(5) 0.0017(6)
C26 0.0162(7) 0.0279(8) 0.0170(6) 0.0021(5) 0.0066(5) 0.0060(6)
C27 0.0214(7) 0.0201(7) 0.0201(6) 0.0000(5) 0.0077(5) 0.0013(6)
C28 0.0153(7) 0.0222(7) 0.0177(6) 0.0001(5) 0.0046(5) -0.0020(6)
N1 0.0214(6) 0.0186(6) 0.0154(5) 0.0029(4) 0.0089(4) -0.0019(5)
N2 0.0167(6) 0.0155(6) 0.0148(5) 0.0003(4) 0.0071(4) -0.0017(5)
N3 0.0235(7) 0.0384(8) 0.0225(6) 0.0041(5) 0.0105(5) 0.0103(6)
O1 0.0363(7) 0.0301(7) 0.0423(7) 0.0041(5) 0.0212(6) 0.0119(6)
O2 0.0205(6) 0.0745(11) 0.0362(7) -0.0131(7) 0.0001(5) 0.0161(7)

loop_
_atom_type_symbol
_atom_type_description
_atom_type_scat_dispersion_real
_atom_type_scat_dispersion_imag
_atom_type_scat_source
C C 0.0033 0.0016 'International Tables Vol C Tables 4.2.6.8 and 6.1.1.4'
H H 0.0000 0.0000 'International Tables Vol C Tables 4.2.6.8 and 6.1.1.4'
N N 0.0061 0.0033 'International Tables Vol C Tables 4.2.6.8 and 6.1.1.4'
O O 0.0106 0.0060 'International Tables Vol C Tables 4.2.6.8 and 6.1.1.4'

loop_
_geom_angle_atom_site_label_1
_geom_angle_atom_site_label_2
_geom_angle_atom_site_label_3
_geom_angle
C2 C1 C6 120.37(14)
C3 C2 C1 120.22(14)
C2 C3 C4 120.10(14)
C5 C4 C3 119.79(15)
C4 C5 C6 120.44(14)
C5 C6 C1 119.08(13)
C5 C6 C7 120.60(12)
C1 C6 C7 120.25(12)
C21 C7 C8 117.31(12)
C21 C7 C6 122.60(11)
C8 C7 C6 120.09(12)
N2 C8 C9 105.87(10)
N2 C8 C7 121.77(12)
C9 C8 C7 131.44(12)
C8 C9 C10 135.51(12)
C8 C9 C14 104.27(12)
C10 C9 C14 120.22(11)
C11 C10 C9 117.87(12)
C10 C11 C12 121.67(13)
C13 C12 C11 121.80(12)
C12 C13 C14 117.53(13)
N1 C14 C13 127.07(12)
N1 C14 C9 112.08(11)
C13 C14 C9 120.85(13)
C16 C15 C20 121.29(12)
C16 C15 N2 118.95(11)
C20 C15 N2 119.70(13)
C17 C16 C15 119.01(12)
C16 C17 C18 120.53(14)
C17 C18 C19 119.86(13)
C20 C19 C18 120.29(13)
C19 C20 C15 119.03(13)
C22 C21 C7 172.04(15)
C21 C22 C23 126.28(13)
C24 C23 C28 119.47(13)
C24 C23 C22 119.01(13)
C28 C23 C22 121.50(13)
C25 C24 C23 120.50(14)
C26 C25 C24 118.40(14)
C25 C26 C27 122.58(14)
C25 C26 N3 118.89(14)
C27 C26 N3 118.52(14)
C28 C27 C26 118.54(14)
C27 C28 C23 120.50(14)
C14 N1 N2 103.54(11)
N1 N2 C8 114.20(11)
N1 N2 C15 117.62(11)
C8 N2 C15 127.94(10)
O1 N3 O2 123.18(15)
O1 N3 C26 118.70(14)
O2 N3 C26 118.11(14)

loop_
_geom_bond_atom_site_label_1
_geom_bond_atom_site_label_2
_geom_bond_distance
C1 C2 1.384(2)
C1 C6 1.4013(18)
C2 C3 1.384(2)
C3 C4 1.392(2)
C4 C5 1.392(2)
C5 C6 1.393(2)
C6 C7 1.4890(18)
C7 C21 1.3211(19)
C7 C8 1.4786(17)
C8 N2 1.3605(18)
C8 C9 1.4022(17)
C9 C10 1.4119(19)
C9 C14 1.4259(18)
C10 C11 1.3753(18)
C11 C12 1.424(2)
C12 C13 1.365(2)
C13 C14 1.4205(17)
C14 N1 1.3507(18)
C15 C16 1.387(2)
C15 C20 1.3950(18)
C15 N2 1.4303(17)
C16 C17 1.3862(19)
C17 C18 1.3909(19)
C18 C19 1.392(2)
C19 C20 1.3860(19)
C21 C22 1.311(2)
C22 C23 1.469(2)
C23 C24 1.398(2)
C23 C28 1.400(2)
C24 C25 1.387(2)
C25 C26 1.382(2)
C26 C27 1.386(2)
C26 N3 1.465(2)
C27 C28 1.381(2)
N1 N2 1.3576(14)
N3 O1 1.2232(19)
N3 O2 1.2252(19)
